data_4313005
loop_
_publ_author_name
'Joseph M. Tanski'
'Gerard Parkin'

_publ_section_title
;
 Tantalum Amido and Imido Complexes Supported
 byTris[(2-indolyl)methyl]amine, a Tetradentate Trianionic Ligand with
 Reduced \p-Donor Character
;
_journal_name_full 'Inorganic Chemistry'
_journal_page_first 264
_journal_page_last 266
_journal_paper_doi 10.1021/ic026182a
_journal_volume 42
_journal_year 2003
_chemical_formula_sum 'C39 H46 N7 Ta'
_chemical_formula_weight 793.78
_chemical_name_systematic
; 
 ? 
;
_space_group_IT_number 14
_symmetry_cell_setting monoclinic
_symmetry_space_group_name_Hall '-P 2yn'
_symmetry_space_group_name_H-M 'P 1 21/n 1'
_atom_sites_solution_hydrogens geom
_atom_sites_solution_primary direct
_atom_sites_solution_secondary difmap
_audit_creation_method SHELXL-97
_cell_angle_alpha 90.00
_cell_angle_beta 98.930(3)
_cell_angle_gamma 90.00
_cell_formula_units_Z 4
_cell_length_a 8.9822(12)
_cell_length_b 33.421(5)
_cell_length_c 12.0605(16)
_cell_measurement_temperature 243(2)
_cell_volume 3576.6(9)
_computing_cell_refinement 'Bruker SMART'
_computing_data_collection 'Bruker SMART'
_computing_data_reduction 'Bruker SHELXTL'
_computing_molecular_graphics 'Bruker SHELXTL'
_computing_publication_material 'Bruker SHELXTL'
_computing_structure_refinement 'SHELXL-97 (Sheldrick, 1997)'
_computing_structure_solution 'SHELXS-97 (Sheldrick, 1990)'
_diffrn_ambient_temperature 243(2)
_diffrn_measured_fraction_theta_full 0.918
_diffrn_measured_fraction_theta_max 0.918
_diffrn_measurement_device_type 'CCD area detector'
_diffrn_measurement_method 'phi and omega scans'
_diffrn_radiation_monochromator graphite
_diffrn_radiation_source 'fine-focus sealed tube'
_diffrn_radiation_type MoK\a
_diffrn_radiation_wavelength 0.71073
_diffrn_reflns_av_R_equivalents 0.0485
_diffrn_reflns_av_sigmaI/netI 0.0694
_diffrn_reflns_limit_h_max 8
_diffrn_reflns_limit_h_min -11
_diffrn_reflns_limit_k_max 42
_diffrn_reflns_limit_k_min -37
_diffrn_reflns_limit_l_max 12
_diffrn_reflns_limit_l_min -15
_diffrn_reflns_number 24415
_diffrn_reflns_theta_full 28.39
_diffrn_reflns_theta_max 28.39
_diffrn_reflns_theta_min 1.22
_exptl_absorpt_coefficient_mu 3.111
_exptl_absorpt_correction_T_max 0.8353
_exptl_absorpt_correction_T_min 0.5223
_exptl_absorpt_correction_type none
_exptl_crystal_density_diffrn 1.474
_exptl_crystal_density_method 'not measured'
_exptl_crystal_F_000 1608
_exptl_crystal_size_max 0.24
_exptl_crystal_size_mid 0.12
_exptl_crystal_size_min 0.06
_refine_diff_density_max 1.262
_refine_diff_density_min -0.835
_refine_diff_density_rms 0.096
_refine_ls_extinction_method none
_refine_ls_goodness_of_fit_ref 1.017
_refine_ls_hydrogen_treatment mixed
_refine_ls_matrix_type full
_refine_ls_number_parameters 430
_refine_ls_number_reflns 8229
_refine_ls_number_restraints 0
_refine_ls_restrained_S_all 1.017
_refine_ls_R_factor_all 0.0760
_refine_ls_R_factor_gt 0.0382
_refine_ls_shift/su_max 0.010
_refine_ls_shift/su_mean 0.001
_refine_ls_structure_factor_coef Fsqd
_refine_ls_weighting_details 'calc w=1/[\s^2^(Fo^2^)+(0.0320P)^2^+0.0000P] where P=(Fo^2^+2Fc^2^)/3'
_refine_ls_weighting_scheme calc
_refine_ls_wR_factor_gt 0.0737
_refine_ls_wR_factor_ref 0.0808
_reflns_number_gt 5412
_reflns_number_total 8229
_reflns_threshold_expression >2sigma(I)
_cod_data_source_file ic026182a-2_s2_5.cif
_cod_data_source_block ltan3s10
_cod_depositor_comments
;
The following automatic conversions were performed:

'_symmetry_cell_setting' value 'Monoclinic' changed to 'monoclinic'
according to the built-in table from CIF Core dictionary named
'cif_core.dic' version 2.4.1 from 2010-06-29.

Automatic conversion script
Id: cif_fix_values 1646 2011-03-28 12:23:43Z adriana 
;
_cod_original_cell_volume 3576.6(8)
_cod_database_code 4313005

loop_
_symmetry_equiv_pos_as_xyz
'x, y, z'
'-x+1/2, y+1/2, -z+1/2'
'-x, -y, -z'
'x-1/2, -y-1/2, z-1/2'

loop_
_atom_site_label
_atom_site_type_symbol
_atom_site_fract_x
_atom_site_fract_y
_atom_site_fract_z
_atom_site_U_iso_or_equiv
_atom_site_adp_type
_atom_site_occupancy
_atom_site_symmetry_multiplicity
_atom_site_calc_flag
_atom_site_refinement_flags
_atom_site_disorder_assembly
_atom_site_disorder_group
Ta Ta -1.09222(2) -0.115995(6) 1.283766(15) 0.03678(7) Uani 1 1 d . . .
N1 N -1.2034(4) -0.16595(11) 1.3344(3) 0.0397(9) Uani 1 1 d . . .
N2 N -0.9114(4) -0.07562(12) 1.3233(3) 0.0412(10) Uani 1 1 d . . .
N3 N -0.5842(4) -0.15832(12) 1.5649(3) 0.0474(10) Uani 1 1 d . . .
H3A H -0.5569 -0.1383 1.5267 0.057 Uiso 1 1 calc R . .
N4 N -1.2030(4) -0.08020(12) 1.3824(3) 0.0459(10) Uani 1 1 d . . .
N5 N -1.2245(5) -0.09717(12) 1.1454(3) 0.0461(10) Uani 1 1 d . . .
N6 N -0.9564(4) -0.14546(12) 1.1920(3) 0.0430(10) Uani 1 1 d . . .
N7 N -0.9463(4) -0.13931(12) 1.4586(3) 0.0404(10) Uani 1 1 d . . .
C1S C -0.8975(17) -0.0585(3) 1.7992(8) 0.118(3) Uani 1 1 d . . .
H1SA H -0.9500 -0.0342 1.7858 0.142 Uiso 1 1 calc R . .
C2S C -0.7512(16) -0.0577(3) 1.8144(8) 0.128(3) Uani 1 1 d . . .
H2SA H -0.6993 -0.0335 1.8111 0.154 Uiso 1 1 calc R . .
C3S C -0.6774(10) -0.0913(5) 1.8343(7) 0.121(3) Uani 1 1 d . . .
H3SA H -0.5715 -0.0905 1.8459 0.145 Uiso 1 1 calc R . .
C4S C -0.747(2) -0.1275(4) 1.8392(6) 0.124(4) Uani 1 1 d . . .
H4SA H -0.6927 -0.1514 1.8546 0.149 Uiso 1 1 calc R . .
C5S C -0.905(2) -0.1266(4) 1.8198(7) 0.133(5) Uani 1 1 d . . .
H5SA H -0.9615 -0.1503 1.8195 0.160 Uiso 1 1 calc R . .
C6S C -0.9737(11) -0.0909(5) 1.8016(7) 0.113(4) Uani 1 1 d . . .
H6SA H -1.0795 -0.0897 1.7904 0.136 Uiso 1 1 calc R . .
C11 C -1.0552(5) -0.15892(16) 1.5218(3) 0.0469(13) Uani 1 1 d . . .
H11A H -1.0017 -0.1778 1.5762 0.056 Uiso 1 1 calc R . .
H11B H -1.1030 -0.1387 1.5634 0.056 Uiso 1 1 calc R . .
C12 C -1.1717(5) -0.18043(15) 1.4447(4) 0.0432(12) Uani 1 1 d . . .
C13 C -1.2696(5) -0.20989(15) 1.4635(4) 0.0467(13) Uani 1 1 d . . .
H13A H -1.2692 -0.2238 1.5313 0.056 Uiso 1 1 calc R . .
C14 C -1.3724(5) -0.21589(15) 1.3630(4) 0.0454(12) Uani 1 1 d . . .
C15 C -1.4943(6) -0.24134(16) 1.3323(4) 0.0553(14) Uani 1 1 d . . .
H15A H -1.5252 -0.2593 1.3844 0.066 Uiso 1 1 calc R . .
C16 C -1.5685(6) -0.23956(17) 1.2236(5) 0.0592(15) Uani 1 1 d . . .
H16A H -1.6510 -0.2566 1.2014 0.071 Uiso 1 1 calc R . .
C17 C -1.5243(5) -0.21313(16) 1.1456(4) 0.0478(13) Uani 1 1 d . . .
H17A H -1.5771 -0.2129 1.0719 0.057 Uiso 1 1 calc R . .
C18 C -1.4055(5) -0.18744(15) 1.1738(4) 0.0431(12) Uani 1 1 d . . .
H18A H -1.3763 -0.1697 1.1207 0.052 Uiso 1 1 calc R . .
C19 C -1.3299(5) -0.18845(14) 1.2831(4) 0.0370(11) Uani 1 1 d . . .
C21 C -0.8816(6) -0.10207(15) 1.5154(4) 0.0473(13) Uani 1 1 d . . .
H21A H -0.9586 -0.0882 1.5502 0.057 Uiso 1 1 calc R . .
H21B H -0.7976 -0.1089 1.5744 0.057 Uiso 1 1 calc R . .
C22 C -0.8276(5) -0.07571(16) 1.4303(4) 0.0472(13) Uani 1 1 d . . .
C23 C -0.7141(5) -0.04804(16) 1.4389(5) 0.0547(14) Uani 1 1 d . . .
H23A H -0.6435 -0.0426 1.5032 0.066 Uiso 1 1 calc R . .
C24 C -0.7224(6) -0.02900(16) 1.3327(5) 0.0529(14) Uani 1 1 d . . .
C25 C -0.6396(6) 0.00040(19) 1.2883(6) 0.0765(19) Uani 1 1 d . . .
H25A H -0.5589 0.0130 1.3341 0.092 Uiso 1 1 calc R . .
C26 C -0.6752(7) 0.01086(19) 1.1792(6) 0.083(2) Uani 1 1 d . . .
H26A H -0.6180 0.0306 1.1494 0.100 Uiso 1 1 calc R . .
C27 C -0.7962(7) -0.00726(18) 1.1099(5) 0.0731(18) Uani 1 1 d . . .
H27A H -0.8192 0.0002 1.0340 0.088 Uiso 1 1 calc R . .
C28 C -0.8812(6) -0.03588(17) 1.1522(5) 0.0599(15) Uani 1 1 d . . .
H28A H -0.9630 -0.0479 1.1061 0.072 Uiso 1 1 calc R . .
C29 C -0.8446(5) -0.04680(15) 1.2640(4) 0.0489(13) Uani 1 1 d . . .
C31 C -0.8255(5) -0.16796(14) 1.4373(4) 0.0429(12) Uani 1 1 d . . .
H31A H -0.7693 -0.1559 1.3823 0.052 Uiso 1 1 calc R . .
H31B H -0.8738 -0.1923 1.4036 0.052 Uiso 1 1 calc R . .
C32 C -0.7156(5) -0.17959(15) 1.5390(4) 0.0428(12) Uani 1 1 d . . .
C33 C -0.7202(5) -0.20815(15) 1.6170(4) 0.0459(12) Uani 1 1 d . . .
H33A H -0.7983 -0.2268 1.6185 0.055 Uiso 1 1 calc R . .
C34 C -0.5857(5) -0.20518(14) 1.6970(4) 0.0414(12) Uani 1 1 d . . .
C35 C -0.5292(6) -0.22524(16) 1.7976(4) 0.0542(14) Uani 1 1 d . . .
H35A H -0.5838 -0.2463 1.8241 0.065 Uiso 1 1 calc R . .
C36 C -0.3941(7) -0.21352(18) 1.8556(4) 0.0606(16) Uani 1 1 d . . .
H36A H -0.3555 -0.2269 1.9224 0.073 Uiso 1 1 calc R . .
C37 C -0.3117(6) -0.18253(18) 1.8192(4) 0.0577(15) Uani 1 1 d . . .
H37A H -0.2188 -0.1752 1.8616 0.069 Uiso 1 1 calc R . .
C38 C -0.3643(5) -0.16228(17) 1.7218(4) 0.0561(15) Uani 1 1 d . . .
H38A H -0.3088 -0.1412 1.6965 0.067 Uiso 1 1 calc R . .
C39 C -0.5022(5) -0.17400(15) 1.6621(4) 0.0408(12) Uani 1 1 d . . .
C400 C -1.1803(7) -0.03718(18) 1.4004(5) 0.083(2) Uani 1 1 d . . .
H40A H -1.1499 -0.0320 1.4798 0.124 Uiso 1 1 calc R . .
H40B H -1.2736 -0.0231 1.3740 0.124 Uiso 1 1 calc R . .
H40C H -1.1023 -0.0279 1.3592 0.124 Uiso 1 1 calc R . .
C401 C -1.3292(7) -0.0908(2) 1.4392(5) 0.083(2) Uani 1 1 d . . .
H40D H -1.3026 -0.0856 1.5189 0.125 Uiso 1 1 calc R . .
H40E H -1.3527 -0.1189 1.4274 0.125 Uiso 1 1 calc R . .
H40F H -1.4165 -0.0748 1.4091 0.125 Uiso 1 1 calc R . .
C500 C -1.2019(6) -0.10260(16) 1.0287(4) 0.0594(15) Uani 1 1 d . . .
H50A H -1.2132 -0.0771 0.9901 0.089 Uiso 1 1 calc R . .
H50B H -1.2762 -0.1213 0.9918 0.089 Uiso 1 1 calc R . .
H50C H -1.1016 -0.1130 1.0269 0.089 Uiso 1 1 calc R . .
C501 C -1.3695(6) -0.07530(19) 1.1427(5) 0.0771(19) Uani 1 1 d . . .
H50D H -1.4485 -0.0891 1.0932 0.116 Uiso 1 1 calc R . .
H50E H -1.3591 -0.0483 1.1153 0.116 Uiso 1 1 calc R . .
H50F H -1.3955 -0.0742 1.2177 0.116 Uiso 1 1 calc R . .
C600 C -0.8030(6) -0.13735(17) 1.1710(5) 0.0625(15) Uani 1 1 d . . .
H60A H -0.7419 -0.1612 1.1865 0.094 Uiso 1 1 calc R . .
H60B H -0.7597 -0.1158 1.2194 0.094 Uiso 1 1 calc R . .
H60C H -0.8057 -0.1297 1.0931 0.094 Uiso 1 1 calc R . .
C601 C -1.0079(6) -0.18232(17) 1.1335(4) 0.0633(16) Uani 1 1 d . . .
H60D H -0.9897 -0.1809 1.0564 0.095 Uiso 1 1 calc R . .
H60E H -1.1150 -0.1857 1.1345 0.095 Uiso 1 1 calc R . .
H60F H -0.9535 -0.2049 1.1707 0.095 Uiso 1 1 calc R . .

loop_
_atom_site_aniso_label
_atom_site_aniso_U_11
_atom_site_aniso_U_22
_atom_site_aniso_U_33
_atom_site_aniso_U_23
_atom_site_aniso_U_13
_atom_site_aniso_U_12
Ta 0.03732(11) 0.03992(12) 0.03256(10) -0.00194(10) 0.00374(7) 0.00278(11)
N1 0.038(2) 0.044(3) 0.037(2) -0.0007(18) 0.0060(17) 0.0019(18)
N2 0.043(2) 0.042(3) 0.037(2) -0.0010(18) 0.0006(18) -0.0029(19)
N3 0.041(2) 0.053(3) 0.047(2) 0.010(2) 0.0030(19) -0.001(2)
N4 0.047(2) 0.046(3) 0.045(2) -0.004(2) 0.0085(19) 0.009(2)
N5 0.051(2) 0.046(3) 0.041(2) 0.002(2) 0.0057(19) 0.008(2)
N6 0.046(2) 0.048(3) 0.036(2) -0.0016(19) 0.0095(17) 0.008(2)
N7 0.039(2) 0.048(3) 0.034(2) -0.0087(18) 0.0054(17) 0.0022(19)
C1S 0.132(9) 0.107(9) 0.120(7) -0.021(6) 0.034(7) 0.034(7)
C2S 0.134(10) 0.098(9) 0.151(9) -0.025(7) 0.014(8) -0.013(7)
C3S 0.081(6) 0.167(11) 0.109(7) -0.007(8) -0.008(5) 0.010(8)
C4S 0.227(14) 0.098(8) 0.054(5) 0.008(5) 0.046(7) 0.072(8)
C5S 0.211(14) 0.146(11) 0.055(5) -0.035(6) 0.062(8) -0.098(9)
C6S 0.078(6) 0.202(13) 0.066(5) -0.011(8) 0.027(4) -0.005(9)
C11 0.050(3) 0.060(4) 0.030(2) -0.002(2) 0.006(2) 0.001(3)
C12 0.043(3) 0.052(3) 0.035(3) -0.001(2) 0.007(2) 0.007(3)
C13 0.055(3) 0.051(3) 0.034(3) 0.008(2) 0.006(2) 0.003(3)
C14 0.053(3) 0.045(3) 0.038(3) 0.000(2) 0.009(2) -0.001(3)
C15 0.055(3) 0.054(4) 0.058(3) 0.006(3) 0.014(3) -0.015(3)
C16 0.049(3) 0.065(4) 0.061(4) -0.013(3) 0.002(3) -0.016(3)
C17 0.044(3) 0.056(4) 0.043(3) -0.004(3) 0.005(2) 0.001(3)
C18 0.043(3) 0.046(3) 0.040(3) 0.001(2) 0.005(2) 0.006(2)
C19 0.035(3) 0.036(3) 0.039(3) -0.004(2) 0.004(2) 0.000(2)
C21 0.050(3) 0.053(3) 0.038(3) -0.010(2) 0.003(2) 0.002(2)
C22 0.040(3) 0.053(3) 0.048(3) -0.014(3) 0.005(2) 0.004(2)
C23 0.042(3) 0.053(4) 0.066(4) -0.018(3) -0.003(3) -0.002(3)
C24 0.044(3) 0.041(3) 0.074(4) -0.003(3) 0.010(3) 0.003(2)
C25 0.050(4) 0.066(4) 0.108(6) 0.008(4) -0.006(4) -0.015(3)
C26 0.066(4) 0.069(5) 0.113(6) 0.037(4) 0.006(4) -0.014(3)
C27 0.072(4) 0.061(4) 0.086(4) 0.023(3) 0.012(4) -0.009(3)
C28 0.061(4) 0.058(4) 0.059(4) 0.005(3) 0.007(3) -0.012(3)
C29 0.041(3) 0.043(3) 0.063(3) -0.003(3) 0.007(3) 0.002(2)
C31 0.043(3) 0.043(3) 0.041(3) -0.005(2) 0.002(2) 0.003(2)
C32 0.045(3) 0.048(3) 0.036(3) -0.004(2) 0.007(2) 0.003(2)
C33 0.049(3) 0.046(3) 0.042(3) -0.003(2) 0.003(2) -0.005(2)
C34 0.045(3) 0.040(3) 0.038(3) 0.001(2) 0.003(2) 0.006(2)
C35 0.066(4) 0.046(3) 0.051(3) 0.011(3) 0.010(3) 0.009(3)
C36 0.071(4) 0.068(4) 0.038(3) 0.006(3) -0.005(3) 0.021(3)
C37 0.048(3) 0.079(4) 0.043(3) -0.012(3) -0.004(3) 0.008(3)
C38 0.037(3) 0.070(4) 0.062(3) 0.002(3) 0.010(3) -0.006(3)
C39 0.036(3) 0.050(3) 0.036(3) 0.004(2) 0.006(2) 0.002(2)
C400 0.085(5) 0.062(5) 0.106(5) -0.018(4) 0.033(4) 0.010(4)
C401 0.073(4) 0.085(5) 0.100(5) 0.003(4) 0.037(4) 0.025(4)
C500 0.067(4) 0.070(4) 0.038(3) 0.007(3) 0.000(3) 0.003(3)
C501 0.072(4) 0.084(5) 0.070(4) -0.001(3) -0.007(3) 0.030(4)
C600 0.064(4) 0.063(4) 0.069(4) 0.004(3) 0.035(3) 0.006(3)
C601 0.077(4) 0.064(4) 0.050(3) -0.014(3) 0.015(3) 0.007(3)

loop_
_atom_type_symbol
_atom_type_description
_atom_type_scat_dispersion_real
_atom_type_scat_dispersion_imag
_atom_type_scat_source
C C 0.0033 0.0016 'International Tables Vol C Tables 4.2.6.8 and 6.1.1.4'
H H 0.0000 0.0000 'International Tables Vol C Tables 4.2.6.8 and 6.1.1.4'
N N 0.0061 0.0033 'International Tables Vol C Tables 4.2.6.8 and 6.1.1.4'
Ta Ta -0.7052 6.5227 'International Tables Vol C Tables 4.2.6.8 and 6.1.1.4'

loop_
_geom_angle_atom_site_label_1
_geom_angle_atom_site_label_2
_geom_angle_atom_site_label_3
_geom_angle
_geom_angle_site_symmetry_1
_geom_angle_site_symmetry_3
_geom_angle_publ_flag
N5 Ta N6 91.56(15) . . ?
N5 Ta N4 91.24(15) . . ?
N6 Ta N4 171.29(16) . . ?
N5 Ta N1 104.33(15) . . ?
N6 Ta N1 97.31(15) . . ?
N4 Ta N1 89.98(16) . . ?
N5 Ta N2 108.99(15) . . ?
N6 Ta N2 85.80(15) . . ?
N4 Ta N2 85.49(15) . . ?
N1 Ta N2 146.45(14) . . ?
N5 Ta N7 176.08(15) . . ?
N6 Ta N7 91.64(13) . . ?
N4 Ta N7 85.93(13) . . ?
N1 Ta N7 73.01(13) . . ?
N2 Ta N7 73.51(13) . . ?
C12 N1 C19 105.1(4) . . ?
C12 N1 Ta 121.2(3) . . ?
C19 N1 Ta 133.1(3) . . ?
C22 N2 C29 105.3(4) . . ?
C22 N2 Ta 119.8(3) . . ?
C29 N2 Ta 134.9(3) . . ?
C32 N3 C39 108.8(4) . . ?
C401 N4 C400 105.6(4) . . ?
C401 N4 Ta 127.9(4) . . ?
C400 N4 Ta 126.2(4) . . ?
C500 N5 C501 106.9(4) . . ?
C500 N5 Ta 127.8(3) . . ?
C501 N5 Ta 125.4(3) . . ?
C601 N6 C600 108.0(4) . . ?
C601 N6 Ta 120.1(3) . . ?
C600 N6 Ta 131.9(3) . . ?
C11 N7 C21 111.9(4) . . ?
C11 N7 C31 111.0(4) . . ?
C21 N7 C31 111.7(3) . . ?
C11 N7 Ta 106.1(2) . . ?
C21 N7 Ta 104.5(3) . . ?
C31 N7 Ta 111.3(2) . . ?
C6S C1S C2S 122.9(11) . . ?
C1S C2S C3S 119.0(11) . . ?
C2S C3S C4S 123.0(10) . . ?
C3S C4S C5S 115.6(9) . . ?
C6S C5S C4S 118.2(10) . . ?
C1S C6S C5S 121.3(11) . . ?
C12 C11 N7 110.6(4) . . ?
C13 C12 N1 111.5(4) . . ?
C13 C12 C11 131.4(4) . . ?
N1 C12 C11 116.7(4) . . ?
C12 C13 C14 108.1(4) . . ?
C15 C14 C13 134.0(5) . . ?
C15 C14 C19 119.7(4) . . ?
C13 C14 C19 106.3(4) . . ?
C16 C15 C14 118.1(5) . . ?
C15 C16 C17 121.7(5) . . ?
C18 C17 C16 121.5(5) . . ?
C17 C18 C19 117.9(5) . . ?
C18 C19 N1 129.9(4) . . ?
C18 C19 C14 121.1(4) . . ?
N1 C19 C14 109.0(4) . . ?
C22 C21 N7 108.7(4) . . ?
C23 C22 N2 111.0(5) . . ?
C23 C22 C21 131.7(5) . . ?
N2 C22 C21 117.0(4) . . ?
C22 C23 C24 107.5(4) . . ?
C25 C24 C29 119.3(5) . . ?
C25 C24 C23 135.1(5) . . ?
C29 C24 C23 105.6(5) . . ?
C26 C25 C24 119.9(6) . . ?
C25 C26 C27 120.9(6) . . ?
C28 C27 C26 120.3(6) . . ?
C27 C28 C29 119.0(5) . . ?
C28 C29 N2 128.8(5) . . ?
C28 C29 C24 120.6(5) . . ?
N2 C29 C24 110.5(5) . . ?
N7 C31 C32 115.3(4) . . ?
C33 C32 N3 109.1(4) . . ?
C33 C32 C31 131.9(5) . . ?
N3 C32 C31 119.0(4) . . ?
C32 C33 C34 108.0(4) . . ?
C39 C34 C35 118.6(4) . . ?
C39 C34 C33 106.7(4) . . ?
C35 C34 C33 134.6(5) . . ?
C36 C35 C34 118.6(5) . . ?
C35 C36 C37 122.1(5) . . ?
C38 C37 C36 120.6(5) . . ?
C37 C38 C39 117.7(5) . . ?
N3 C39 C34 107.4(4) . . ?
N3 C39 C38 130.2(5) . . ?
C34 C39 C38 122.4(4) . . ?

loop_
_geom_bond_atom_site_label_1
_geom_bond_atom_site_label_2
_geom_bond_distance
_geom_bond_site_symmetry_2
_geom_bond_publ_flag
Ta N5 1.994(4) . ?
Ta N6 2.026(4) . ?
Ta N4 2.050(4) . ?
Ta N1 2.085(4) . ?
Ta N2 2.108(4) . ?
Ta N7 2.432(3) . ?
N1 C12 1.403(5) . ?
N1 C19 1.421(5) . ?
N2 C22 1.389(5) . ?
N2 C29 1.391(6) . ?
N3 C32 1.372(6) . ?
N3 C39 1.387(5) . ?
N4 C401 1.457(6) . ?
N4 C400 1.464(7) . ?
N5 C500 1.464(6) . ?
N5 C501 1.490(6) . ?
N6 C601 1.459(6) . ?
N6 C600 1.464(6) . ?
N7 C11 1.483(6) . ?
N7 C21 1.495(6) . ?
N7 C31 1.499(5) . ?
C1S C6S 1.285(12) . ?
C1S C2S 1.298(11) . ?
C2S C3S 1.306(12) . ?
C3S C4S 1.367(13) . ?
C4S C5S 1.402(13) . ?
C5S C6S 1.343(14) . ?
C11 C12 1.475(6) . ?
C12 C13 1.362(7) . ?
C13 C14 1.419(6) . ?
C14 C15 1.391(7) . ?
C14 C19 1.425(6) . ?
C15 C16 1.378(7) . ?
C16 C17 1.392(7) . ?
C17 C18 1.371(6) . ?
C18 C19 1.386(6) . ?
C21 C22 1.490(7) . ?
C22 C23 1.369(7) . ?
C23 C24 1.421(7) . ?
C24 C25 1.389(7) . ?
C24 C29 1.402(7) . ?
C25 C26 1.350(8) . ?
C26 C27 1.402(8) . ?
C27 C28 1.371(7) . ?
C28 C29 1.386(7) . ?
C31 C32 1.502(6) . ?
C32 C33 1.345(6) . ?
C33 C34 1.428(6) . ?
C34 C39 1.387(6) . ?
C34 C35 1.410(6) . ?
C35 C36 1.361(7) . ?
C36 C37 1.383(7) . ?
C37 C38 1.375(7) . ?
C38 C39 1.389(6) . ?
